data_7128277
loop_
_publ_author_name
'Hara, Naofumi'
'Uemura, Nao'
'Nakao, Yoshiaki'

_publ_section_title
;
 C2-Selective silylation of pyridines by a rhodium-aluminum complex.
;
_journal_issue 48
_journal_name_full 'Chemical communications (Cambridge, England)'
_journal_page_first 5957
_journal_page_last 5960
_journal_paper_doi 10.1039/d1cc00278c
_journal_volume 57
_journal_year 2021
_chemical_formula_moiety 'C52 H50 Al N4 P2 Rh Si'
_chemical_formula_sum 'C52 H50 Al N4 P2 Rh Si'
_chemical_formula_weight 950.88
_chemical_name_systematic
(N,N-bis(2-(diphenylphosphinomethylamido)phenyl)methylamine)-(dimethyl(phenyl)silyl)-(\m-pyridin-2-yl)-aluminium-rhodium
_chemical_properties_physical Air-sensitive,Moisture-sensitive,Oxygen-sensitive
_space_group_crystal_system orthorhombic
_space_group_IT_number 61
_space_group_name_Hall '-P 2ac 2ab'
_space_group_name_H-M_alt 'P b c a'
_atom_sites_solution_hydrogens geom
_atom_sites_solution_primary dual
_audit_creation_date 2019-09-21
_audit_creation_method
;
Olex2 1.3
(compiled 2019.09.11 svn.r3662 for OlexSys, GUI svn.r5938)
;
_audit_update_record
;
2021-01-15 deposited with the CCDC.	2021-05-04 downloaded from the CCDC.
;
_cell_angle_alpha 90
_cell_angle_beta 90
_cell_angle_gamma 90
_cell_formula_units_Z 8
_cell_length_a 29.694(5)
_cell_length_b 10.5922(16)
_cell_length_c 32.967(5)
_cell_measurement_reflns_used 22763
_cell_measurement_temperature 143.15
_cell_measurement_theta_max 27.5
_cell_measurement_theta_min 3.0
_cell_volume 10369(3)
_computing_cell_refinement
;
CrystalClear-SM Expert 2.0 r7 (Rigaku, 2011)
;
_computing_data_collection
;
CrystalClear-SM Expert 2.0 r7 (Rigaku, 2011)
;
_computing_data_reduction
;
CrystalClear-SM Expert 2.0 r7 (Rigaku, 2011)
;
_computing_molecular_graphics 'Olex2 1.3 (Dolomanov et al., 2009)'
_computing_publication_material 'Olex2 1.3 (Dolomanov et al., 2009)'
_computing_structure_refinement 'ShelXL 2018/3 (Sheldrick, 2015)'
_computing_structure_solution 'SHELXT 2018/2 (Sheldrick, 2018)'
_diffrn_ambient_temperature 143.15
_diffrn_detector CCD
_diffrn_detector_area_resol_mean 28.5714
_diffrn_detector_type 'Rigaku Saturn724+'
_diffrn_measured_fraction_theta_full 0.995
_diffrn_measured_fraction_theta_max 0.986
_diffrn_measurement_device 'AFC12 (Right): Kappa 3 circle'
_diffrn_measurement_device_type 'Rigaku Saturn724+ (4x4 bin mode)'
_diffrn_measurement_method 'profile data from \w-scans'
_diffrn_measurement_specimen_support 'Mitegen 50um'
_diffrn_radiation_collimation 0.3
_diffrn_radiation_monochromator Confocal
_diffrn_radiation_probe x-ray
_diffrn_radiation_type MoK\a
_diffrn_radiation_wavelength 0.71075
_diffrn_reflns_av_R_equivalents 0.0743
_diffrn_reflns_av_unetI/netI 0.0623
_diffrn_reflns_Laue_measured_fraction_full 0.995
_diffrn_reflns_Laue_measured_fraction_max 0.986
_diffrn_reflns_limit_h_max 29
_diffrn_reflns_limit_h_min -38
_diffrn_reflns_limit_k_max 12
_diffrn_reflns_limit_k_min -13
_diffrn_reflns_limit_l_max 42
_diffrn_reflns_limit_l_min -42
_diffrn_reflns_number 72398
_diffrn_reflns_point_group_measured_fraction_full 0.995
_diffrn_reflns_point_group_measured_fraction_max 0.986
_diffrn_reflns_theta_full 25.242
_diffrn_reflns_theta_max 27.485
_diffrn_reflns_theta_min 3.003
_diffrn_source 'Rotating Anode'
_diffrn_source_current 24.0
_diffrn_source_power 1.2
_diffrn_source_target Mo
_diffrn_source_type 'Rotating Anode'
_diffrn_source_voltage 50.0
_exptl_absorpt_coefficient_mu 0.467
_exptl_absorpt_correction_T_max 1.00
_exptl_absorpt_correction_T_min 0.815
_exptl_absorpt_correction_type multi-scan
_exptl_crystal_colour 'clear yellow'
_exptl_crystal_colour_lustre clear
_exptl_crystal_colour_primary yellow
_exptl_crystal_density_diffrn 1.218
_exptl_crystal_description plate
_exptl_crystal_F_000 3936
_exptl_crystal_recrystallization_method 'Re-crystallisation from solvent: dichloromethane/pentane'
_exptl_crystal_size_max 0.111
_exptl_crystal_size_mid 0.07
_exptl_crystal_size_min 0.05
_refine_diff_density_max 0.640
_refine_diff_density_min -0.776
_refine_diff_density_rms 0.085
_refine_ls_extinction_method none
_refine_ls_goodness_of_fit_ref 1.094
_refine_ls_hydrogen_treatment constr
_refine_ls_matrix_type full
_refine_ls_number_parameters 553
_refine_ls_number_reflns 11716
_refine_ls_number_restraints 0
_refine_ls_restrained_S_all 1.094
_refine_ls_R_factor_all 0.0797
_refine_ls_R_factor_gt 0.0611
_refine_ls_shift/su_max 0.001
_refine_ls_shift/su_mean 0.000
_refine_ls_structure_factor_coef Fsqd
_refine_ls_weighting_details 'w=1/[\s^2^(Fo^2^)+(0.0285P)^2^+19.6889P] where P=(Fo^2^+2Fc^2^)/3'
_refine_ls_weighting_scheme calc
_refine_ls_wR_factor_gt 0.1147
_refine_ls_wR_factor_ref 0.1239
_reflns_Friedel_coverage 0.000
_reflns_number_gt 9251
_reflns_number_total 11716
_reflns_threshold_expression 'I > 2\s(I)'
_cod_data_source_file d1cc00278c2.cif
_cod_data_source_block shelx
_cod_depositor_comments
;
The following automatic conversions were performed:

data item '_exptl_absorpt_correction_type' value 'Multi-scan' was
changed to 'multi-scan' in accordance with the
/home/data/users/saulius/crontab/automatic-downloads/rss-feeds/RSC/lib/dictionaries/cif_core.dic
dictionary named 'cif_core.dic' version 2.4.2 last updated on
2011-04-26.

Automatic conversion script
Id: cif_fix_values 7556 2019-12-06 15:28:31Z antanas 

 Adding full bibliography for 7128277--7128278.cif.
;
_cod_database_code 7128277
_shelx_shelxl_version_number 2018/3
_shelx_space_group_comment
;
The symmetry employed for this shelxl refinement is uniquely defined
by the following loop, which should always be used as a source of
symmetry information in preference to the above space-group names.
They are only intended as comments.
;
_shelx_estimated_absorpt_t_max 0.977
_shelx_estimated_absorpt_t_min 0.950
_olex2_refinement_description
;
1. Fixed Uiso
 At 1.2 times of:
  All C(H) groups, All C(H,H) groups
 At 1.5 times of:
  All C(H,H,H) groups
2.a Secondary CH2 refined with riding coordinates:
 C00F(H00A,H00B), C00H(H00C,H00D)
2.b Aromatic/amide H refined with riding coordinates:
 C00I(H00I), C00L(H00L), C00N(H00N), C00O(H00O), C00R(H00R), C00T(H00T),
 C00U(H00U), C00V(H00V), C00W(H00W), C00X(H00X), C00Y(H00Y), C01A(H01A),
 C01B(H01B), C01C(H01C), C01D(H01D), C01E(H01E), C01F(H01F), C01G(H01G),
 C01H(H01H), C01I(H01I), C01J(H01J), C01K(H01K), C01L(H01L), C01M(H01M),
 C01N(H01N), C01O(H01O), C01P(H01P), C010(H010), C011(H011), C013(H013),
 C014(H014), C015(H015), C016(H016), C017(H017), C018(H018), C019(H019),
 C21(H21)
2.c Idealised Me refined as rotating group:
 C00Q(H00E,H00F,H00G), C00S(H00H,H00J,H00K), C012(H01Q,H01R,H01S)
;
_smtbx_masks_void_probe_radius 1.2
_smtbx_masks_void_truncation_radius 1.2
_olex2_submission_special_instructions 'No special instructions were received'

loop_
_space_group_symop_operation_xyz
'x, y, z'
'-x+1/2, -y, z+1/2'
'-x, y+1/2, -z+1/2'
'x+1/2, -y+1/2, -z'
'-x, -y, -z'
'x-1/2, y, -z-1/2'
'x, -y-1/2, z-1/2'
'-x-1/2, y-1/2, z'

loop_
_atom_site_label
_atom_site_type_symbol
_atom_site_fract_x
_atom_site_fract_y
_atom_site_fract_z
_atom_site_U_iso_or_equiv
_atom_site_adp_type
_atom_site_occupancy
_atom_site_site_symmetry_order
_atom_site_calc_flag
_atom_site_refinement_flags_posn
_atom_site_refinement_flags_adp
_atom_site_refinement_flags_occupancy
_atom_site_disorder_assembly
_atom_site_disorder_group
Rh1 Rh 0.40835(2) 0.48744(2) 0.36203(2) 0.02307(8) Uani 1 1 d . . . . .
P2 P 0.42499(3) 0.48488(9) 0.42868(3) 0.02440(19) Uani 1 1 d . . . . .
P1 P 0.39037(3) 0.27869(9) 0.34996(3) 0.0256(2) Uani 1 1 d . . . . .
Si1 Si 0.42085(4) 0.71193(9) 0.35842(3) 0.0298(2) Uani 1 1 d . . . . .
Al1 Al 0.48652(4) 0.41387(10) 0.35175(3) 0.0246(2) Uani 1 1 d . . . . .
N1 N 0.47953(10) 0.2385(3) 0.35609(9) 0.0267(6) Uani 1 1 d . . . . .
N4 N 0.47134(10) 0.4762(3) 0.29697(8) 0.0284(7) Uani 1 1 d . . . . .
N2 N 0.55760(10) 0.3667(3) 0.34413(9) 0.0292(7) Uani 1 1 d . . . . .
N3 N 0.51035(10) 0.4906(3) 0.39819(8) 0.0269(6) Uani 1 1 d . . . . .
C19 C 0.55963(12) 0.2404(3) 0.36307(10) 0.0277(8) Uani 1 1 d . . . . .
C14 C 0.51832(13) 0.1765(3) 0.36796(10) 0.0285(8) Uani 1 1 d . . . . .
C34 C 0.39699(13) 0.5829(3) 0.46698(10) 0.0297(8) Uani 1 1 d . . . . .
C13 C 0.43726(12) 0.1719(3) 0.36287(11) 0.0284(8) Uani 1 1 d . . . . .
H00A H 0.434981 0.145706 0.391625 0.034 Uiso 1 1 calc R U . . .
H00B H 0.435983 0.095339 0.345702 0.034 Uiso 1 1 calc R U . . .
C28 C 0.42805(13) 0.3340(3) 0.45633(10) 0.0310(8) Uani 1 1 d . . . . .
C27 C 0.48344(12) 0.5418(3) 0.43143(10) 0.0281(8) Uani 1 1 d . . . . .
H00C H 0.483719 0.635168 0.430090 0.034 Uiso 1 1 calc R U . . .
H00D H 0.496868 0.516153 0.457653 0.034 Uiso 1 1 calc R U . . .
C29 C 0.46808(14) 0.2658(4) 0.45935(11) 0.0350(9) Uani 1 1 d . . . . .
H00I H 0.495219 0.300411 0.448910 0.042 Uiso 1 1 calc R U . . .
C7 C 0.37960(13) 0.2429(3) 0.29669(11) 0.0299(8) Uani 1 1 d . . . . .
C1 C 0.34211(12) 0.2073(3) 0.37539(11) 0.0286(8) Uani 1 1 d . . . . .
C50 C 0.41820(15) 0.5396(4) 0.23046(11) 0.0372(10) Uani 1 1 d . . . . .
H00L H 0.399869 0.558850 0.207662 0.045 Uiso 1 1 calc R U . . .
C26 C 0.55556(12) 0.5231(3) 0.39764(11) 0.0288(8) Uani 1 1 d . . . . .
C6 C 0.31242(13) 0.2828(4) 0.39640(12) 0.0362(9) Uani 1 1 d . . . . .
H00N H 0.316757 0.371681 0.396604 0.043 Uiso 1 1 calc R U . . .
C18 C 0.60021(14) 0.1839(4) 0.37361(11) 0.0360(9) Uani 1 1 d . . . . .
H00O H 0.627664 0.228509 0.369907 0.043 Uiso 1 1 calc R U . . .
C21 C 0.58195(13) 0.4623(4) 0.36820(11) 0.0304(8) Uani 1 1 d . . . . .
C20 C 0.57669(13) 0.3544(4) 0.30229(11) 0.0336(9) Uani 1 1 d . . . . .
H00E H 0.556541 0.302534 0.285657 0.050 Uiso 1 1 calc R U . . .
H00F H 0.606378 0.314252 0.303746 0.050 Uiso 1 1 calc R U . . .
H00G H 0.579640 0.438343 0.290079 0.050 Uiso 1 1 calc R U . . .
C33 C 0.38896(14) 0.2797(4) 0.47197(12) 0.0383(9) Uani 1 1 d . . . . .
H00R H 0.361398 0.325047 0.470572 0.046 Uiso 1 1 calc R U . . .
C40 C 0.47194(14) 0.7680(4) 0.32965(13) 0.0415(10) Uani 1 1 d . . . . .
H00H H 0.499260 0.740594 0.343810 0.062 Uiso 1 1 calc R U . . .
H00J H 0.471525 0.860350 0.327940 0.062 Uiso 1 1 calc R U . . .
H00K H 0.471588 0.732170 0.302242 0.062 Uiso 1 1 calc R U . . .
C8 C 0.41479(13) 0.2113(3) 0.27044(11) 0.0316(8) Uani 1 1 d . . . . .
H00T H 0.444014 0.195723 0.281060 0.038 Uiso 1 1 calc R U . . .
C25 C 0.57675(13) 0.6101(4) 0.42307(12) 0.0343(9) Uani 1 1 d . . . . .
H00U H 0.559960 0.651038 0.443784 0.041 Uiso 1 1 calc R U . . .
C30 C 0.46852(16) 0.1470(4) 0.47761(13) 0.0468(11) Uani 1 1 d . . . . .
H00V H 0.496041 0.101863 0.479921 0.056 Uiso 1 1 calc R U . . .
C12 C 0.33687(13) 0.2612(4) 0.28045(12) 0.0364(9) Uani 1 1 d . . . . .
H00W H 0.312389 0.280633 0.297919 0.044 Uiso 1 1 calc R U . . .
C35 C 0.41908(15) 0.6288(4) 0.50028(12) 0.0439(11) Uani 1 1 d . . . . .
H00X H 0.449686 0.606398 0.504601 0.053 Uiso 1 1 calc R U . . .
C15 C 0.52000(14) 0.0535(4) 0.38470(11) 0.0326(8) Uani 1 1 d . . . . .
H00Y H 0.492783 0.008271 0.388981 0.039 Uiso 1 1 calc R U . . .
C42 C 0.37010(14) 0.7677(4) 0.32845(11) 0.0346(9) Uani 1 1 d . . . . .
C32 C 0.38955(17) 0.1608(4) 0.48953(13) 0.0472(11) Uani 1 1 d . . . . .
H01A H 0.362487 0.124777 0.499650 0.057 Uiso 1 1 calc R U . . .
C11 C 0.32970(16) 0.2514(4) 0.23932(13) 0.0486(11) Uani 1 1 d . . . . .
H01B H 0.300364 0.264615 0.228626 0.058 Uiso 1 1 calc R U . . .
C47 C 0.32793(15) 0.7186(4) 0.33776(14) 0.0489(11) Uani 1 1 d . . . . .
H01C H 0.325465 0.657691 0.358804 0.059 Uiso 1 1 calc R U . . .
C43 C 0.37174(15) 0.8562(4) 0.29702(12) 0.0396(10) Uani 1 1 d . . . . .
H01D H 0.400042 0.890888 0.289556 0.048 Uiso 1 1 calc R U . . .
C49 C 0.46354(15) 0.5144(4) 0.22560(11) 0.0404(10) Uani 1 1 d . . . . .
H01E H 0.477085 0.519610 0.199547 0.048 Uiso 1 1 calc R U . . .
C10 C 0.36479(17) 0.2227(4) 0.21354(13) 0.0485(12) Uani 1 1 d . . . . .
H01F H 0.359625 0.216814 0.185165 0.058 Uiso 1 1 calc R U . . .
C36 C 0.39778(16) 0.7073(5) 0.52777(13) 0.0512(12) Uani 1 1 d . . . . .
H01G H 0.413975 0.740150 0.550259 0.061 Uiso 1 1 calc R U . . .
C23 C 0.64695(14) 0.5782(4) 0.38883(14) 0.0450(11) Uani 1 1 d . . . . .
H01H H 0.677956 0.597946 0.385672 0.054 Uiso 1 1 calc R U . . .
C4 C 0.26963(15) 0.1031(4) 0.41667(16) 0.0538(13) Uani 1 1 d . . . . .
H01I H 0.244842 0.067379 0.430824 0.065 Uiso 1 1 calc R U . . .
C39 C 0.35260(15) 0.6154(5) 0.46189(14) 0.0559(13) Uani 1 1 d . . . . .
H01J H 0.336776 0.585688 0.438731 0.067 Uiso 1 1 calc R U . . .
C44 C 0.33348(17) 0.8950(5) 0.27637(14) 0.0536(13) Uani 1 1 d . . . . .
H01K H 0.335784 0.955122 0.255081 0.064 Uiso 1 1 calc R U . . .
C3 C 0.29881(17) 0.0260(5) 0.39561(17) 0.0612(14) Uani 1 1 d . . . . .
H01L H 0.294394 -0.062787 0.395519 0.073 Uiso 1 1 calc R U . . .
C45 C 0.29258(18) 0.8465(6) 0.28676(17) 0.0691(16) Uani 1 1 d . . . . .
H01M H 0.266207 0.874610 0.273171 0.083 Uiso 1 1 calc R U . . .
C37 C 0.35354(17) 0.7373(5) 0.52260(14) 0.0611(14) Uani 1 1 d . . . . .
H01N H 0.338771 0.790592 0.541590 0.073 Uiso 1 1 calc R U . . .
C46 C 0.28926(17) 0.7559(6) 0.31724(17) 0.0661(15) Uani 1 1 d . . . . .
H01O H 0.260897 0.719989 0.323914 0.079 Uiso 1 1 calc R U . . .
C38 C 0.33040(16) 0.6905(6) 0.48988(16) 0.0747(19) Uani 1 1 d . . . . .
H01P H 0.299370 0.709534 0.486440 0.090 Uiso 1 1 calc R U . . .
C17 C 0.60079(15) 0.0620(4) 0.38960(12) 0.0388(10) Uani 1 1 d . . . . .
H010 H 0.628539 0.023355 0.396755 0.047 Uiso 1 1 calc R U . . .
C9 C 0.40736(15) 0.2024(4) 0.22890(12) 0.0404(10) Uani 1 1 d . . . . .
H011 H 0.431542 0.182425 0.211161 0.048 Uiso 1 1 calc R U . . .
C41 C 0.41901(15) 0.8219(4) 0.40415(12) 0.0422(10) Uani 1 1 d . . . . .
H01Q H 0.391350 0.806480 0.419593 0.063 Uiso 1 1 calc R U . . .
H01R H 0.419544 0.909757 0.394885 0.063 Uiso 1 1 calc R U . . .
H01S H 0.445203 0.805870 0.421497 0.063 Uiso 1 1 calc R U . . .
C24 C 0.62190(14) 0.6372(4) 0.41837(13) 0.0436(10) Uani 1 1 d . . . . .
H013 H 0.635829 0.697271 0.435704 0.052 Uiso 1 1 calc R U . . .
C48 C 0.48887(15) 0.4815(4) 0.25897(11) 0.0371(9) Uani 1 1 d . . . . .
H014 H 0.519802 0.461703 0.255257 0.045 Uiso 1 1 calc R U . . .
C22 C 0.62683(13) 0.4900(4) 0.36375(12) 0.0376(9) Uani 1 1 d . . . . .
H015 H 0.644071 0.448573 0.343447 0.045 Uiso 1 1 calc R U . . .
C5 C 0.27632(14) 0.2313(4) 0.41725(13) 0.0451(11) Uani 1 1 d . . . . .
H016 H 0.256300 0.284379 0.431878 0.054 Uiso 1 1 calc R U . . .
C2 C 0.33433(16) 0.0780(4) 0.37471(15) 0.0488(12) Uani 1 1 d . . . . .
H017 H 0.353832 0.024740 0.359592 0.059 Uiso 1 1 calc R U . . .
C16 C 0.56073(14) -0.0019(4) 0.39494(11) 0.0368(9) Uani 1 1 d . . . . .
H018 H 0.561073 -0.085048 0.405772 0.044 Uiso 1 1 calc R U . . .
C31 C 0.42936(18) 0.0949(4) 0.49230(13) 0.0515(12) Uani 1 1 d . . . . .
H019 H 0.429805 0.013490 0.504349 0.062 Uiso 1 1 calc R U . . .
C52 C 0.42612(12) 0.5049(3) 0.30272(11) 0.0286(8) Uani 1 1 d . . . . .
C51 C 0.39989(13) 0.5365(3) 0.26912(10) 0.0293(8) Uani 1 1 d . . . . .
H21 H 0.368941 0.556103 0.272791 0.035 Uiso 1 1 calc R U . . .

loop_
_atom_site_aniso_label
_atom_site_aniso_U_11
_atom_site_aniso_U_22
_atom_site_aniso_U_33
_atom_site_aniso_U_23
_atom_site_aniso_U_13
_atom_site_aniso_U_12
Rh1 0.02995(16) 0.02068(14) 0.01858(12) 0.00031(10) 0.00047(10) -0.00043(11)
P2 0.0293(5) 0.0251(5) 0.0188(4) -0.0015(3) -0.0001(3) 0.0014(4)
P1 0.0316(5) 0.0215(5) 0.0239(4) 0.0002(3) -0.0001(4) -0.0009(4)
Si1 0.0393(6) 0.0216(5) 0.0285(5) 0.0008(4) 0.0018(4) -0.0007(4)
Al1 0.0289(6) 0.0235(5) 0.0216(5) -0.0010(4) 0.0000(4) 0.0018(4)
N1 0.0307(17) 0.0211(15) 0.0282(15) -0.0001(12) 0.0010(12) 0.0025(13)
N4 0.0374(18) 0.0274(16) 0.0203(14) 0.0005(11) 0.0035(12) 0.0025(14)
N2 0.0323(18) 0.0297(17) 0.0254(15) -0.0016(12) 0.0021(12) 0.0017(14)
N3 0.0286(17) 0.0298(16) 0.0224(14) -0.0020(12) 0.0006(11) 0.0005(13)
C19 0.033(2) 0.0265(18) 0.0234(16) -0.0031(14) 0.0006(14) 0.0058(16)
C14 0.040(2) 0.0261(18) 0.0195(16) -0.0051(13) -0.0034(14) 0.0057(16)
C34 0.036(2) 0.031(2) 0.0222(17) 0.0008(14) 0.0034(14) -0.0014(16)
C13 0.034(2) 0.0214(17) 0.0293(18) 0.0021(14) -0.0025(15) -0.0014(15)
C28 0.042(2) 0.030(2) 0.0210(16) -0.0006(14) -0.0045(15) -0.0005(17)
C27 0.032(2) 0.0274(19) 0.0252(17) -0.0054(14) -0.0008(14) 0.0009(15)
C29 0.045(2) 0.035(2) 0.0260(18) 0.0047(15) -0.0002(16) 0.0028(18)
C7 0.036(2) 0.0250(19) 0.0282(18) 0.0006(14) -0.0012(15) -0.0021(16)
C1 0.032(2) 0.0251(18) 0.0290(18) 0.0012(14) 0.0023(15) -0.0015(16)
C50 0.060(3) 0.029(2) 0.0228(18) 0.0024(14) -0.0037(17) 0.0061(19)
C26 0.028(2) 0.031(2) 0.0274(17) -0.0015(14) -0.0020(14) 0.0005(16)
C6 0.037(2) 0.029(2) 0.042(2) 0.0000(16) 0.0040(17) 0.0012(17)
C18 0.041(2) 0.041(2) 0.0268(18) -0.0028(16) 0.0034(16) 0.0075(19)
C21 0.035(2) 0.030(2) 0.0264(18) 0.0009(14) -0.0009(14) -0.0004(16)
C20 0.036(2) 0.039(2) 0.0255(18) -0.0011(15) 0.0065(15) 0.0038(18)
C33 0.045(3) 0.038(2) 0.032(2) 0.0012(17) -0.0062(17) -0.0012(19)
C40 0.052(3) 0.029(2) 0.044(2) -0.0016(17) 0.0075(19) -0.0074(19)
C8 0.037(2) 0.029(2) 0.0281(18) -0.0001(14) -0.0031(16) 0.0010(16)
C25 0.035(2) 0.032(2) 0.036(2) -0.0053(16) -0.0045(16) -0.0008(17)
C30 0.063(3) 0.043(3) 0.035(2) 0.0113(18) -0.003(2) 0.016(2)
C12 0.036(2) 0.041(2) 0.032(2) 0.0008(17) -0.0035(16) -0.0001(18)
C35 0.047(3) 0.053(3) 0.032(2) -0.0099(18) -0.0094(18) 0.020(2)
C15 0.044(2) 0.0283(19) 0.0259(18) -0.0007(14) -0.0044(16) 0.0074(17)
C42 0.043(2) 0.029(2) 0.032(2) -0.0008(15) 0.0051(17) 0.0053(17)
C32 0.065(3) 0.037(2) 0.040(2) 0.0092(19) 0.002(2) -0.011(2)
C11 0.053(3) 0.055(3) 0.038(2) 0.002(2) -0.020(2) -0.003(2)
C47 0.048(3) 0.053(3) 0.046(3) 0.016(2) 0.007(2) 0.006(2)
C43 0.050(3) 0.032(2) 0.036(2) 0.0020(17) 0.0034(18) 0.0044(19)
C49 0.059(3) 0.039(2) 0.0226(18) 0.0042(16) 0.0079(17) 0.013(2)
C10 0.078(3) 0.039(2) 0.029(2) -0.0015(18) -0.012(2) -0.001(2)
C36 0.059(3) 0.064(3) 0.030(2) -0.019(2) -0.0092(19) 0.024(2)
C23 0.023(2) 0.058(3) 0.054(3) -0.007(2) -0.0011(18) -0.007(2)
C4 0.040(3) 0.047(3) 0.074(3) 0.013(2) 0.016(2) -0.009(2)
C39 0.043(3) 0.085(4) 0.040(3) -0.027(2) -0.003(2) 0.011(3)
C44 0.065(3) 0.058(3) 0.038(2) 0.014(2) 0.001(2) 0.019(3)
C3 0.060(3) 0.035(3) 0.089(4) 0.003(2) 0.022(3) -0.003(2)
C45 0.052(3) 0.094(4) 0.061(3) 0.015(3) -0.009(3) 0.028(3)
C37 0.059(3) 0.080(4) 0.044(3) -0.032(3) 0.005(2) 0.018(3)
C46 0.041(3) 0.085(4) 0.072(4) 0.018(3) -0.003(2) 0.011(3)
C38 0.035(3) 0.123(5) 0.065(3) -0.046(3) -0.004(2) 0.027(3)
C17 0.048(3) 0.038(2) 0.031(2) -0.0018(16) -0.0042(17) 0.018(2)
C9 0.062(3) 0.030(2) 0.029(2) -0.0024(16) 0.0028(19) -0.002(2)
C41 0.065(3) 0.0209(19) 0.041(2) -0.0059(16) -0.003(2) 0.0011(19)
C24 0.037(2) 0.051(3) 0.043(2) -0.008(2) -0.0078(18) -0.007(2)
C48 0.050(3) 0.033(2) 0.0285(19) 0.0035(16) 0.0096(17) 0.0047(19)
C22 0.031(2) 0.046(2) 0.036(2) -0.0046(18) 0.0039(16) 0.0031(18)
C5 0.038(2) 0.049(3) 0.048(3) 0.005(2) 0.0090(19) 0.007(2)
C2 0.050(3) 0.031(2) 0.065(3) -0.005(2) 0.018(2) -0.005(2)
C16 0.054(3) 0.030(2) 0.0268(18) 0.0018(15) -0.0080(17) 0.0148(19)
C31 0.080(4) 0.036(2) 0.038(2) 0.0119(19) 0.000(2) 0.004(2)
C52 0.031(2) 0.0241(18) 0.0305(18) 0.0024(14) 0.0007(14) -0.0010(15)
C51 0.039(2) 0.0261(19) 0.0231(17) 0.0032(13) -0.0039(15) 0.0021(16)

loop_
_atom_type_symbol
_atom_type_description
_atom_type_scat_dispersion_real
_atom_type_scat_dispersion_imag
_atom_type_scat_source
C C 0.0033 0.0016 'International Tables Vol C Tables 4.2.6.8 and 6.1.1.4'
H H 0.0000 0.0000 'International Tables Vol C Tables 4.2.6.8 and 6.1.1.4'
Al Al 0.0645 0.0514 'International Tables Vol C Tables 4.2.6.8 and 6.1.1.4'
N N 0.0061 0.0033 'International Tables Vol C Tables 4.2.6.8 and 6.1.1.4'
Si Si 0.0817 0.0704 'International Tables Vol C Tables 4.2.6.8 and 6.1.1.4'
Rh Rh -1.1178 0.9187 'International Tables Vol C Tables 4.2.6.8 and 6.1.1.4'
P P 0.1023 0.0942 'International Tables Vol C Tables 4.2.6.8 and 6.1.1.4'

loop_
_geom_angle_atom_site_label_1
_geom_angle_atom_site_label_2
_geom_angle_atom_site_label_3
_geom_angle
_geom_angle_site_symmetry_1
_geom_angle_site_symmetry_3
_geom_angle_publ_flag
P2 Rh1 P1 101.97(3) . . ?
P2 Rh1 Si1 91.51(3) . . ?
P2 Rh1 Al1 85.65(3) . . ?
P1 Rh1 Si1 166.40(4) . . ?
P1 Rh1 Al1 83.78(4) . . ?
Si1 Rh1 Al1 99.19(4) . . ?
C52 Rh1 P2 151.91(11) . . ?
C52 Rh1 P1 88.94(10) . . ?
C52 Rh1 Si1 79.78(10) . . ?
C52 Rh1 Al1 69.72(11) . . ?
C34 P2 Rh1 124.42(12) . . ?
C34 P2 C28 99.97(16) . . ?
C34 P2 C27 102.03(16) . . ?
C28 P2 Rh1 120.26(12) . . ?
C27 P2 Rh1 104.53(11) . . ?
C27 P2 C28 102.32(17) . . ?
C13 P1 Rh1 111.89(12) . . ?
C7 P1 Rh1 113.92(12) . . ?
C7 P1 C13 103.13(17) . . ?
C1 P1 Rh1 119.95(12) . . ?
C1 P1 C13 103.46(16) . . ?
C1 P1 C7 102.62(17) . . ?
C40 Si1 Rh1 117.37(13) . . ?
C40 Si1 C42 106.22(19) . . ?
C40 Si1 C41 103.21(19) . . ?
C42 Si1 Rh1 102.16(13) . . ?
C42 Si1 C41 101.49(18) . . ?
C41 Si1 Rh1 124.01(13) . . ?
N1 Al1 Rh1 101.42(10) . . ?
N1 Al1 N4 112.07(13) . . ?
N1 Al1 N2 83.63(13) . . ?
N4 Al1 Rh1 78.79(9) . . ?
N4 Al1 N2 101.07(12) . . ?
N2 Al1 Rh1 174.64(10) . . ?
N3 Al1 Rh1 96.08(10) . . ?
N3 Al1 N1 114.18(14) . . ?
N3 Al1 N4 133.54(14) . . ?
N3 Al1 N2 80.09(12) . . ?
C14 N1 Al1 113.6(2) . . ?
C14 N1 C13 116.4(3) . . ?
C13 N1 Al1 125.9(2) . . ?
C48 N4 Al1 140.3(3) . . ?
C48 N4 C52 119.2(3) . . ?
C52 N4 Al1 99.7(2) . . ?
C19 N2 Al1 101.4(2) . . ?
C19 N2 C20 107.1(3) . . ?
C21 N2 Al1 104.8(2) . . ?
C21 N2 C19 112.0(3) . . ?
C21 N2 C20 111.7(3) . . ?
C20 N2 Al1 119.5(2) . . ?
C27 N3 Al1 124.6(2) . . ?
C26 N3 Al1 117.6(2) . . ?
C26 N3 C27 116.6(3) . . ?
C14 C19 N2 116.6(3) . . ?
C18 C19 N2 122.0(3) . . ?
C18 C19 C14 121.3(3) . . ?
N1 C14 C19 117.7(3) . . ?
N1 C14 C15 125.2(3) . . ?
C19 C14 C15 117.1(3) . . ?
C35 C34 P2 122.4(3) . . ?
C35 C34 C39 118.0(4) . . ?
C39 C34 P2 119.6(3) . . ?
P1 C13 H00A 110.0 . . ?
P1 C13 H00B 110.0 . . ?
N1 C13 P1 108.6(2) . . ?
N1 C13 H00A 110.0 . . ?
N1 C13 H00B 110.0 . . ?
H00A C13 H00B 108.4 . . ?
C29 C28 P2 121.8(3) . . ?
C33 C28 P2 120.0(3) . . ?
C33 C28 C29 118.0(4) . . ?
P2 C27 H00C 109.5 . . ?
P2 C27 H00D 109.5 . . ?
N3 C27 P2 110.9(2) . . ?
N3 C27 H00C 109.5 . . ?
N3 C27 H00D 109.5 . . ?
H00C C27 H00D 108.0 . . ?
C28 C29 H00I 119.8 . . ?
C30 C29 C28 120.4(4) . . ?
C30 C29 H00I 119.8 . . ?
C8 C7 P1 121.0(3) . . ?
C12 C7 P1 120.1(3) . . ?
C12 C7 C8 118.5(3) . . ?
C6 C1 P1 119.6(3) . . ?
C6 C1 C2 118.3(4) . . ?
C2 C1 P1 122.1(3) . . ?
C49 C50 H00L 120.5 . . ?
C49 C50 C51 118.9(4) . . ?
C51 C50 H00L 120.5 . . ?
N3 C26 C21 115.8(3) . . ?
N3 C26 C25 126.4(3) . . ?
C25 C26 C21 117.8(3) . . ?
C1 C6 H00N 119.5 . . ?
C1 C6 C5 121.0(4) . . ?
C5 C6 H00N 119.5 . . ?
C19 C18 H00O 119.9 . . ?
C19 C18 C17 120.2(4) . . ?
C17 C18 H00O 119.9 . . ?
C26 C21 N2 114.4(3) . . ?
C22 C21 N2 124.4(3) . . ?
C22 C21 C26 121.2(3) . . ?
N2 C20 H00E 109.5 . . ?
N2 C20 H00F 109.5 . . ?
N2 C20 H00G 109.5 . . ?
H00E C20 H00F 109.5 . . ?
H00E C20 H00G 109.5 . . ?
H00F C20 H00G 109.5 . . ?
C28 C33 H00R 119.4 . . ?
C32 C33 C28 121.2(4) . . ?
C32 C33 H00R 119.4 . . ?
Si1 C40 H00H 109.5 . . ?
Si1 C40 H00J 109.5 . . ?
Si1 C40 H00K 109.5 . . ?
H00H C40 H00J 109.5 . . ?
H00H C40 H00K 109.5 . . ?
H00J C40 H00K 109.5 . . ?
C7 C8 H00T 119.8 . . ?
C9 C8 C7 120.5(4) . . ?
C9 C8 H00T 119.8 . . ?
C26 C25 H00U 119.7 . . ?
C24 C25 C26 120.5(4) . . ?
C24 C25 H00U 119.7 . . ?
C29 C30 H00V 119.8 . . ?
C31 C30 C29 120.4(4) . . ?
C31 C30 H00V 119.8 . . ?
C7 C12 H00W 119.7 . . ?
C11 C12 C7 120.7(4) . . ?
C11 C12 H00W 119.7 . . ?
C34 C35 H00X 119.3 . . ?
C34 C35 C36 121.3(4) . . ?
C36 C35 H00X 119.3 . . ?
C14 C15 H00Y 119.5 . . ?
C16 C15 C14 121.0(4) . . ?
C16 C15 H00Y 119.5 . . ?
C47 C42 Si1 119.0(3) . . ?
C47 C42 C43 116.5(4) . . ?
C43 C42 Si1 124.6(3) . . ?
C33 C32 H01A 120.0 . . ?
C31 C32 C33 119.9(4) . . ?
C31 C32 H01A 120.0 . . ?
C12 C11 H01B 119.8 . . ?
C12 C11 C10 120.5(4) . . ?
C10 C11 H01B 119.8 . . ?
C42 C47 H01C 119.0 . . ?
C42 C47 C46 122.0(4) . . ?
C46 C47 H01C 119.0 . . ?
C42 C43 H01D 118.8 . . ?
C44 C43 C42 122.3(4) . . ?
C44 C43 H01D 118.8 . . ?
C50 C49 H01E 120.4 . . ?
C48 C49 C50 119.2(4) . . ?
C48 C49 H01E 120.4 . . ?
C11 C10 H01F 120.0 . . ?
C9 C10 C11 120.1(4) . . ?
C9 C10 H01F 120.0 . . ?
C35 C36 H01G 120.0 . . ?
C37 C36 C35 120.0(4) . . ?
C37 C36 H01G 120.0 . . ?
C24 C23 H01H 120.1 . . ?
C24 C23 C22 119.8(4) . . ?
C22 C23 H01H 120.1 . . ?
C3 C4 H01I 119.9 . . ?
C5 C4 H01I 119.9 . . ?
C5 C4 C3 120.1(4) . . ?
C34 C39 H01J 119.4 . . ?
C34 C39 C38 121.3(4) . . ?
C38 C39 H01J 119.4 . . ?
C43 C44 H01K 120.2 . . ?
C45 C44 C43 119.6(4) . . ?
C45 C44 H01K 120.2 . . ?
C4 C3 H01L 120.1 . . ?
C2 C3 C4 119.9(4) . . ?
C2 C3 H01L 120.1 . . ?
C44 C45 H01M 119.9 . . ?
C44 C45 C46 120.3(5) . . ?
C46 C45 H01M 119.9 . . ?
C36 C37 H01N 120.1 . . ?
C36 C37 C38 119.8(4) . . ?
C38 C37 H01N 120.1 . . ?
C47 C46 C45 119.2(5) . . ?
C47 C46 H01O 120.4 . . ?
C45 C46 H01O 120.4 . . ?
C39 C38 H01P 120.2 . . ?
C37 C38 C39 119.5(4) . . ?
C37 C38 H01P 120.2 . . ?
C18 C17 H010 120.3 . . ?
C16 C17 C18 119.5(4) . . ?
C16 C17 H010 120.3 . . ?
C8 C9 H011 120.1 . . ?
C10 C9 C8 119.8(4) . . ?
C10 C9 H011 120.1 . . ?
Si1 C41 H01Q 109.5 . . ?
Si1 C41 H01R 109.5 . . ?
Si1 C41 H01S 109.5 . . ?
H01Q C41 H01R 109.5 . . ?
H01Q C41 H01S 109.5 . . ?
H01R C41 H01S 109.5 . . ?
C25 C24 H013 119.6 . . ?
C23 C24 C25 120.7(4) . . ?
C23 C24 H013 119.6 . . ?
N4 C48 C49 122.5(4) . . ?
N4 C48 H014 118.7 . . ?
C49 C48 H014 118.7 . . ?
C21 C22 C23 120.0(4) . . ?
C21 C22 H015 120.0 . . ?
C23 C22 H015 120.0 . . ?
C6 C5 H016 120.2 . . ?
C4 C5 C6 119.7(4) . . ?
C4 C5 H016 120.2 . . ?
C1 C2 H017 119.5 . . ?
C3 C2 C1 121.0(4) . . ?
C3 C2 H017 119.5 . . ?
C15 C16 H018 119.6 . . ?
C17 C16 C15 120.8(4) . . ?
C17 C16 H018 119.6 . . ?
C30 C31 C32 120.0(4) . . ?
C30 C31 H019 120.0 . . ?
C32 C31 H019 120.0 . . ?
N4 C52 Rh1 111.2(2) . . ?
N4 C52 C51 118.9(3) . . ?
C51 C52 Rh1 129.8(3) . . ?
C50 C51 C52 121.1(4) . . ?
C50 C51 H21 119.4 . . ?
C52 C51 H21 119.4 . . ?

loop_
_geom_bond_atom_site_label_1
_geom_bond_atom_site_label_2
_geom_bond_distance
_geom_bond_site_symmetry_2
_geom_bond_publ_flag
Rh1 P2 2.2523(9) . ?
Rh1 P1 2.3092(10) . ?
Rh1 Si1 2.4095(11) . ?
Rh1 Al1 2.4717(12) . ?
Rh1 C52 2.034(4) . ?
P2 C34 1.834(4) . ?
P2 C28 1.842(4) . ?
P2 C27 1.840(4) . ?
P1 C13 1.844(4) . ?
P1 C7 1.825(4) . ?
P1 C1 1.824(4) . ?
Si1 C40 1.885(4) . ?
Si1 C42 1.896(4) . ?
Si1 C41 1.906(4) . ?
Al1 N1 1.875(3) . ?
Al1 N4 1.975(3) . ?
Al1 N2 2.183(3) . ?
Al1 N3 1.872(3) . ?
N1 C14 1.382(4) . ?
N1 C13 1.457(4) . ?
N4 C48 1.358(4) . ?
N4 C52 1.390(5) . ?
N2 C19 1.478(4) . ?
N2 C21 1.476(5) . ?
N2 C20 1.497(4) . ?
N3 C27 1.461(4) . ?
N3 C26 1.386(5) . ?
C19 C14 1.410(5) . ?
C19 C18 1.390(5) . ?
C14 C15 1.415(5) . ?
C34 C35 1.369(5) . ?
C34 C39 1.372(6) . ?
C13 H00A 0.9900 . ?
C13 H00B 0.9900 . ?
C28 C29 1.395(5) . ?
C28 C33 1.394(5) . ?
C27 H00C 0.9900 . ?
C27 H00D 0.9900 . ?
C29 H00I 0.9500 . ?
C29 C30 1.394(5) . ?
C7 C8 1.398(5) . ?
C7 C12 1.391(5) . ?
C1 C6 1.377(5) . ?
C1 C2 1.389(5) . ?
C50 H00L 0.9500 . ?
C50 C49 1.382(6) . ?
C50 C51 1.386(5) . ?
C26 C21 1.404(5) . ?
C26 C25 1.396(5) . ?
C6 H00N 0.9500 . ?
C6 C5 1.385(5) . ?
C18 H00O 0.9500 . ?
C18 C17 1.395(6) . ?
C21 C22 1.372(5) . ?
C20 H00E 0.9800 . ?
C20 H00F 0.9800 . ?
C20 H00G 0.9800 . ?
C33 H00R 0.9500 . ?
C33 C32 1.387(6) . ?
C40 H00H 0.9800 . ?
C40 H00J 0.9800 . ?
C40 H00K 0.9800 . ?
C8 H00T 0.9500 . ?
C8 C9 1.390(5) . ?
C25 H00U 0.9500 . ?
C25 C24 1.380(6) . ?
C30 H00V 0.9500 . ?
C30 C31 1.375(6) . ?
C12 H00W 0.9500 . ?
C12 C11 1.376(5) . ?
C35 H00X 0.9500 . ?
C35 C36 1.383(5) . ?
C15 H00Y 0.9500 . ?
C15 C16 1.386(5) . ?
C42 C47 1.390(6) . ?
C42 C43 1.398(5) . ?
C32 H01A 0.9500 . ?
C32 C31 1.375(6) . ?
C11 H01B 0.9500 . ?
C11 C10 1.379(6) . ?
C47 H01C 0.9500 . ?
C47 C46 1.390(6) . ?
C43 H01D 0.9500 . ?
C43 C44 1.387(6) . ?
C49 H01E 0.9500 . ?
C49 C48 1.377(5) . ?
C10 H01F 0.9500 . ?
C10 C9 1.379(6) . ?
C36 H01G 0.9500 . ?
C36 C37 1.362(6) . ?
C23 H01H 0.9500 . ?
C23 C24 1.375(6) . ?
C23 C22 1.383(6) . ?
C4 H01I 0.9500 . ?
C4 C3 1.378(6) . ?
C4 C5 1.372(6) . ?
C39 H01J 0.9500 . ?
C39 C38 1.386(6) . ?
C44 H01K 0.9500 . ?
C44 C45 1.363(7) . ?
C3 H01L 0.9500 . ?
C3 C2 1.375(6) . ?
C45 H01M 0.9500 . ?
C45 C46 1.393(7) . ?
C37 H01N 0.9500 . ?
C37 C38 1.371(6) . ?
C46 H01O 0.9500 . ?
C38 H01P 0.9500 . ?
C17 H010 0.9500 . ?
C17 C16 1.380(6) . ?
C9 H011 0.9500 . ?
C41 H01Q 0.9800 . ?
C41 H01R 0.9800 . ?
C41 H01S 0.9800 . ?
C24 H013 0.9500 . ?
C48 H014 0.9500 . ?
C22 H015 0.9500 . ?
C5 H016 0.9500 . ?
C2 H017 0.9500 . ?
C16 H018 0.9500 . ?
C31 H019 0.9500 . ?
C52 C51 1.395(5) . ?
C51 H21 0.9500 . ?

loop_
_geom_torsion_atom_site_label_1
_geom_torsion_atom_site_label_2
_geom_torsion_atom_site_label_3
_geom_torsion_atom_site_label_4
_geom_torsion
_geom_torsion_site_symmetry_1
_geom_torsion_site_symmetry_2
_geom_torsion_site_symmetry_3
_geom_torsion_site_symmetry_4
_geom_torsion_publ_flag
Rh1 P2 C34 C35 -146.5(3) . . . . ?
Rh1 P2 C34 C39 31.5(4) . . . . ?
Rh1 P2 C28 C29 89.8(3) . . . . ?
Rh1 P2 C28 C33 -84.7(3) . . . . ?
Rh1 P2 C27 N3 -39.5(3) . . . . ?
Rh1 P1 C13 N1 -30.9(3) . . . . ?
Rh1 P1 C7 C8 86.7(3) . . . . ?
Rh1 P1 C7 C12 -85.7(3) . . . . ?
Rh1 P1 C1 C6 10.5(4) . . . . ?
Rh1 P1 C1 C2 -168.8(3) . . . . ?
Rh1 Si1 C42 C47 43.5(3) . . . . ?
Rh1 Si1 C42 C43 -136.5(3) . . . . ?
Rh1 Al1 N1 C14 -155.0(2) . . . . ?
Rh1 Al1 N1 C13 1.2(3) . . . . ?
Rh1 Al1 N3 C27 14.1(3) . . . . ?
Rh1 Al1 N3 C26 -152.8(2) . . . . ?
Rh1 C52 C51 C50 -177.9(3) . . . . ?
P2 C34 C35 C36 177.0(4) . . . . ?
P2 C34 C39 C38 -179.2(5) . . . . ?
P2 C28 C29 C30 -174.7(3) . . . . ?
P2 C28 C33 C32 173.9(3) . . . . ?
P1 C7 C8 C9 -170.5(3) . . . . ?
P1 C7 C12 C11 171.0(3) . . . . ?
P1 C1 C6 C5 -177.7(3) . . . . ?
P1 C1 C2 C3 177.1(4) . . . . ?
Si1 C42 C47 C46 179.5(4) . . . . ?
Si1 C42 C43 C44 -179.1(3) . . . . ?
Al1 N1 C14 C19 -19.2(4) . . . . ?
Al1 N1 C14 C15 160.8(3) . . . . ?
Al1 N1 C13 P1 18.4(4) . . . . ?
Al1 N4 C48 C49 167.6(3) . . . . ?
Al1 N4 C52 Rh1 7.2(2) . . . . ?
Al1 N4 C52 C51 -171.0(3) . . . . ?
Al1 N2 C19 C14 18.2(3) . . . . ?
Al1 N2 C19 C18 -165.1(3) . . . . ?
Al1 N2 C21 C26 19.7(4) . . . . ?
Al1 N2 C21 C22 -161.8(3) . . . . ?
Al1 N3 C27 P2 15.1(4) . . . . ?
Al1 N3 C26 C21 -18.7(4) . . . . ?
Al1 N3 C26 C25 160.7(3) . . . . ?
N1 Al1 N3 C27 -91.3(3) . . . . ?
N1 Al1 N3 C26 101.7(3) . . . . ?
N1 C14 C15 C16 178.7(3) . . . . ?
N4 Al1 N1 C14 122.6(2) . . . . ?
N4 Al1 N1 C13 -81.2(3) . . . . ?
N4 Al1 N3 C27 94.4(3) . . . . ?
N4 Al1 N3 C26 -72.5(3) . . . . ?
N4 C52 C51 C50 -0.1(5) . . . . ?
N2 Al1 N1 C14 23.2(2) . . . . ?
N2 Al1 N1 C13 179.4(3) . . . . ?
N2 Al1 N3 C27 -169.7(3) . . . . ?
N2 Al1 N3 C26 23.4(3) . . . . ?
N2 C19 C14 N1 -2.2(4) . . . . ?
N2 C19 C14 C15 177.8(3) . . . . ?
N2 C19 C18 C17 -176.9(3) . . . . ?
N2 C21 C22 C23 -177.7(4) . . . . ?
N3 Al1 N1 C14 -52.9(3) . . . . ?
N3 Al1 N1 C13 103.3(3) . . . . ?
N3 C26 C21 N2 -3.8(5) . . . . ?
N3 C26 C21 C22 177.7(3) . . . . ?
N3 C26 C25 C24 -177.7(4) . . . . ?
C19 N2 C21 C26 -89.4(4) . . . . ?
C19 N2 C21 C22 89.1(4) . . . . ?
C19 C14 C15 C16 -1.3(5) . . . . ?
C19 C18 C17 C16 -0.1(6) . . . . ?
C14 N1 C13 P1 174.0(2) . . . . ?
C14 C19 C18 C17 -0.4(5) . . . . ?
C14 C15 C16 C17 0.9(6) . . . . ?
C34 P2 C28 C29 -130.1(3) . . . . ?
C34 P2 C28 C33 55.4(3) . . . . ?
C34 P2 C27 N3 -170.3(2) . . . . ?
C34 C35 C36 C37 1.9(8) . . . . ?
C34 C39 C38 C37 2.4(9) . . . . ?
C13 P1 C7 C8 -34.8(3) . . . . ?
C13 P1 C7 C12 152.8(3) . . . . ?
C13 P1 C1 C6 136.0(3) . . . . ?
C13 P1 C1 C2 -43.3(4) . . . . ?
C13 N1 C14 C19 -177.8(3) . . . . ?
C13 N1 C14 C15 2.2(5) . . . . ?
C28 P2 C34 C35 75.7(4) . . . . ?
C28 P2 C34 C39 -106.2(4) . . . . ?
C28 P2 C27 N3 86.6(3) . . . . ?
C28 C29 C30 C31 1.0(6) . . . . ?
C28 C33 C32 C31 1.0(6) . . . . ?
C27 P2 C34 C35 -29.3(4) . . . . ?
C27 P2 C34 C39 148.7(4) . . . . ?
C27 P2 C28 C29 -25.4(3) . . . . ?
C27 P2 C28 C33 160.1(3) . . . . ?
C27 N3 C26 C21 173.3(3) . . . . ?
C27 N3 C26 C25 -7.3(5) . . . . ?
C29 C28 C33 C32 -0.9(6) . . . . ?
C29 C30 C31 C32 -0.9(7) . . . . ?
C7 P1 C13 N1 91.9(3) . . . . ?
C7 P1 C1 C6 -116.9(3) . . . . ?
C7 P1 C1 C2 63.7(4) . . . . ?
C7 C8 C9 C10 -1.2(6) . . . . ?
C7 C12 C11 C10 0.3(7) . . . . ?
C1 P1 C13 N1 -161.4(2) . . . . ?
C1 P1 C7 C8 -142.1(3) . . . . ?
C1 P1 C7 C12 45.5(3) . . . . ?
C1 C6 C5 C4 -0.7(7) . . . . ?
C50 C49 C48 N4 -1.9(6) . . . . ?
C26 N3 C27 P2 -177.9(2) . . . . ?
C26 C21 C22 C23 0.7(6) . . . . ?
C26 C25 C24 C23 -0.6(7) . . . . ?
C6 C1 C2 C3 -2.2(7) . . . . ?
C18 C19 C14 N1 -178.9(3) . . . . ?
C18 C19 C14 C15 1.1(5) . . . . ?
C18 C17 C16 C15 -0.1(6) . . . . ?
C21 N2 C19 C14 129.4(3) . . . . ?
C21 N2 C19 C18 -53.9(4) . . . . ?
C21 C26 C25 C24 1.7(6) . . . . ?
C20 N2 C19 C14 -107.8(3) . . . . ?
C20 N2 C19 C18 68.9(4) . . . . ?
C20 N2 C21 C26 150.4(3) . . . . ?
C20 N2 C21 C22 -31.1(5) . . . . ?
C33 C28 C29 C30 -0.1(6) . . . . ?
C33 C32 C31 C30 -0.1(7) . . . . ?
C40 Si1 C42 C47 167.0(3) . . . . ?
C40 Si1 C42 C43 -13.0(4) . . . . ?
C8 C7 C12 C11 -1.6(6) . . . . ?
C25 C26 C21 N2 176.7(3) . . . . ?
C25 C26 C21 C22 -1.8(6) . . . . ?
C12 C7 C8 C9 2.0(6) . . . . ?
C12 C11 C10 C9 0.5(7) . . . . ?
C35 C34 C39 C38 -1.1(8) . . . . ?
C35 C36 C37 C38 -0.6(9) . . . . ?
C42 C47 C46 C45 -0.9(8) . . . . ?
C42 C43 C44 C45 0.2(7) . . . . ?
C11 C10 C9 C8 -0.1(6) . . . . ?
C47 C42 C43 C44 0.9(6) . . . . ?
C43 C42 C47 C46 -0.5(7) . . . . ?
C43 C44 C45 C46 -1.7(8) . . . . ?
C49 C50 C51 C52 -1.8(6) . . . . ?
C36 C37 C38 C39 -1.5(10) . . . . ?
C4 C3 C2 C1 1.8(8) . . . . ?
C39 C34 C35 C36 -1.0(7) . . . . ?
C44 C45 C46 C47 2.0(9) . . . . ?
C3 C4 C5 C6 0.3(8) . . . . ?
C41 Si1 C42 C47 -85.4(4) . . . . ?
C41 Si1 C42 C43 94.6(4) . . . . ?
C24 C23 C22 C21 0.5(7) . . . . ?
C48 N4 C52 Rh1 179.2(3) . . . . ?
C48 N4 C52 C51 1.0(5) . . . . ?
C22 C23 C24 C25 -0.5(7) . . . . ?
C5 C4 C3 C2 -0.8(8) . . . . ?
C2 C1 C6 C5 1.7(6) . . . . ?
C52 N4 C48 C49 0.0(6) . . . . ?
C51 C50 C49 C48 2.8(6) . . . . ?

loop_
_smtbx_masks_void_nr
_smtbx_masks_void_average_x
_smtbx_masks_void_average_y
_smtbx_masks_void_average_z
_smtbx_masks_void_volume
_smtbx_masks_void_count_electrons
_smtbx_masks_void_content
1 0.250 -0.198 0.125 521.7 68.7 ?
2 0.250 -0.546 0.625 521.7 68.5 ?
3 0.750 -0.060 0.375 521.7 68.6 ?
4 0.750 -0.029 0.875 521.7 68.4 ?
